data_7039520
loop_
_publ_author_name
'Zhao, Minggang'
'Wang, Lixia'
'Li, Pangpang'
'Ma, Jianping'
'Zheng, Wenjun'

_publ_section_title
;
 1,2,4-Diazaphospholide complexes of lanthanum(iii), cerium(iii),
 neodymium(iii), praseodymium(iii), and samarium(iii): synthesis, X-ray
 structural characterization, and magnetic susceptibility studies.
;
_journal_issue 27
_journal_name_full 'Dalton transactions (Cambridge, England : 2003)'
_journal_page_first 11172
_journal_page_last 11181
_journal_paper_doi 10.1039/c6dt00696e
_journal_volume 45
_journal_year 2016
_chemical_formula_sum 'C80 H88 K N8 O6 P4 Sm'
_chemical_formula_weight 1570.91
_chemical_name_systematic
; 
 ? 
;
_space_group_IT_number 14
_symmetry_cell_setting monoclinic
_symmetry_space_group_name_Hall '-P 2yn'
_symmetry_space_group_name_H-M 'P 1 21/n 1'
_atom_sites_solution_hydrogens geom
_atom_sites_solution_primary direct
_atom_sites_solution_secondary difmap
_audit_creation_method SHELXL-97
_audit_update_record
;
2016-04-22 deposited with the CCDC.
2016-05-27 downloaded from the CCDC.
;
_cell_angle_alpha 90.00
_cell_angle_beta 106.253(5)
_cell_angle_gamma 90.00
_cell_formula_units_Z 4
_cell_length_a 22.6746(10)
_cell_length_b 15.0764(5)
_cell_length_c 24.6405(11)
_cell_measurement_reflns_used 10149
_cell_measurement_temperature 298(2)
_cell_measurement_theta_max 29.0730
_cell_measurement_theta_min 3.1830
_cell_volume 8086.7(6)
_computing_cell_refinement
;
CrysAlisPro, Agilent Technologies,
Version 1.171.37.33 (release 27-03-2014 CrysAlis171 .NET)
(compiled Mar 27 2014,17:12:48)
;
_computing_data_collection
;
CrysAlisPro, Agilent Technologies,
Version 1.171.37.33 (release 27-03-2014 CrysAlis171 .NET)
(compiled Mar 27 2014,17:12:48)
;
_computing_data_reduction
;
CrysAlisPro, Agilent Technologies,
Version 1.171.37.33 (release 27-03-2014 CrysAlis171 .NET)
(compiled Mar 27 2014,17:12:48)
;
_computing_molecular_graphics 'Bruker SHELXTL'
_computing_publication_material 'Bruker SHELXTL'
_computing_structure_refinement 'SHELXL-97 (Sheldrick, 1997)'
_computing_structure_solution 'SHELXS-97 (Sheldrick, 1990)'
_diffrn_ambient_temperature 298(2)
_diffrn_detector 'CCD plate'
_diffrn_detector_area_resol_mean 16.0251
_diffrn_detector_type Eos
_diffrn_measured_fraction_theta_full 0.998
_diffrn_measured_fraction_theta_max 0.998
_diffrn_measurement_device 'four-circle diffractometer'
_diffrn_measurement_device_type 'Xcalibur, Eos'
_diffrn_measurement_method '\w scans'
_diffrn_radiation_monochromator graphite
_diffrn_radiation_probe x-ray
_diffrn_radiation_type 'Mo K\a'
_diffrn_radiation_wavelength 0.71073
_diffrn_reflns_av_R_equivalents 0.0896
_diffrn_reflns_av_unetI/netI 0.1239
_diffrn_reflns_limit_h_max 25
_diffrn_reflns_limit_h_min -27
_diffrn_reflns_limit_k_max 18
_diffrn_reflns_limit_k_min -16
_diffrn_reflns_limit_l_max 30
_diffrn_reflns_limit_l_min -29
_diffrn_reflns_number 46231
_diffrn_reflns_theta_full 25.68
_diffrn_reflns_theta_max 25.68
_diffrn_reflns_theta_min 2.92
_diffrn_source 'Enhance (Mo) X-ray Source'
_diffrn_standards_decay_% none
_diffrn_standards_interval_count 1.0000
_diffrn_standards_interval_time 46.2700
_diffrn_standards_number 54563
_exptl_absorpt_coefficient_mu 0.911
_exptl_absorpt_correction_T_max 1.00000
_exptl_absorpt_correction_T_min 0.20144
_exptl_absorpt_correction_type multi-scan
_exptl_absorpt_process_details
;
CrysAlisPro, Agilent Technologies,
Version 1.171.37.33 (release 27-03-2014 CrysAlis171 .NET)
(compiled Mar 27 2014,17:12:48)
Empirical absorption correction using spherical harmonics,
 implemented in SCALE3 ABSPACK scaling algorithm.
;
_exptl_crystal_colour pale-yellow
_exptl_crystal_density_diffrn 1.290
_exptl_crystal_density_method 'not measured'
_exptl_crystal_description block
_exptl_crystal_F_000 3252
_exptl_crystal_size_max 0.26
_exptl_crystal_size_mid 0.22
_exptl_crystal_size_min 0.10
_refine_diff_density_max 1.423
_refine_diff_density_min -0.799
_refine_diff_density_rms 0.100
_refine_ls_extinction_method none
_refine_ls_goodness_of_fit_ref 1.027
_refine_ls_hydrogen_treatment constr
_refine_ls_matrix_type full
_refine_ls_number_parameters 901
_refine_ls_number_reflns 15329
_refine_ls_number_restraints 76
_refine_ls_restrained_S_all 1.031
_refine_ls_R_factor_all 0.1398
_refine_ls_R_factor_gt 0.0778
_refine_ls_shift/su_max 0.002
_refine_ls_shift/su_mean 0.000
_refine_ls_structure_factor_coef Fsqd
_refine_ls_weighting_details 'calc w=1/[\s^2^(Fo^2^)+(0.0609P)^2^+20.3187P] where P=(Fo^2^+2Fc^2^)/3'
_refine_ls_weighting_scheme calc
_refine_ls_wR_factor_gt 0.1627
_refine_ls_wR_factor_ref 0.1963
_reflns_number_gt 8963
_reflns_number_total 15329
_reflns_threshold_expression >2sigma(I)
_cod_data_source_file c6dt00696e2.cif
_cod_data_source_block 150104-1b
_cod_depositor_comments 'Adding full bibliography for 7039512--7039521.cif.'
_cod_database_code 7039520

loop_
_symmetry_equiv_pos_as_xyz
'x, y, z'
'-x+1/2, y+1/2, -z+1/2'
'-x, -y, -z'
'x-1/2, -y-1/2, z-1/2'

loop_
_atom_site_label
_atom_site_type_symbol
_atom_site_fract_x
_atom_site_fract_y
_atom_site_fract_z
_atom_site_U_iso_or_equiv
_atom_site_adp_type
_atom_site_occupancy
_atom_site_symmetry_multiplicity
_atom_site_calc_flag
_atom_site_refinement_flags
C1 C 1.1105(5) 0.4081(7) 0.7218(5) 0.106(4) Uani 1 1 d .
H1 H 1.1002 0.3554 0.7365 0.127 Uiso 1 1 calc R
C2 C 1.1712(5) 0.4257(9) 0.7269(6) 0.143(6) Uani 1 1 d .
H2 H 1.2015 0.3861 0.7457 0.172 Uiso 1 1 calc R
C3 C 1.1868(6) 0.5022(9) 0.7040(6) 0.117(4) Uani 1 1 d .
H3 H 1.2277 0.5136 0.7060 0.140 Uiso 1 1 calc R
C4 C 1.1431(6) 0.5605(8) 0.6788(4) 0.098(4) Uani 1 1 d .
H4 H 1.1538 0.6130 0.6642 0.118 Uiso 1 1 calc R
C5 C 1.0825(5) 0.5433(7) 0.6744(4) 0.087(3) Uani 1 1 d .
H5 H 1.0527 0.5844 0.6569 0.104 Uiso 1 1 calc R
C6 C 1.0649(5) 0.4655(5) 0.6957(3) 0.063(2) Uani 1 1 d .
C7 C 1.0001(4) 0.4474(5) 0.6925(3) 0.055(2) Uani 1 1 d .
C8 C 0.8919(4) 0.4367(6) 0.6837(3) 0.063(2) Uani 1 1 d .
C9 C 0.8270(5) 0.4436(7) 0.6782(5) 0.084(3) Uani 1 1 d .
C10 C 0.7988(5) 0.3941(9) 0.7098(7) 0.141(6) Uani 1 1 d .
H10 H 0.8231 0.3531 0.7343 0.169 Uiso 1 1 calc R
C11 C 0.7362(7) 0.3983(10) 0.7092(7) 0.147(5) Uani 1 1 d .
H11 H 0.7201 0.3648 0.7334 0.176 Uiso 1 1 calc R
C12 C 0.7010(8) 0.4564(11) 0.6698(7) 0.145(6) Uani 1 1 d U
H12 H 0.6586 0.4576 0.6635 0.174 Uiso 1 1 calc R
C13 C 0.7276(7) 0.5112(12) 0.6404(5) 0.168(8) Uani 1 1 d .
H13 H 0.7042 0.5540 0.6167 0.201 Uiso 1 1 calc R
C14 C 0.7887(6) 0.5040(10) 0.6454(5) 0.142(6) Uani 1 1 d .
H14 H 0.8055 0.5434 0.6247 0.171 Uiso 1 1 calc R
C15 C 0.9168(5) 0.4406(7) 0.8376(4) 0.084(3) Uani 1 1 d .
H15 H 0.9149 0.4184 0.8019 0.101 Uiso 1 1 calc R
C16 C 0.9075(5) 0.5308(7) 0.8442(5) 0.104(4) Uani 1 1 d .
H16 H 0.8993 0.5680 0.8129 0.125 Uiso 1 1 calc R
C17 C 0.9102(5) 0.5658(8) 0.8971(5) 0.101(4) Uani 1 1 d .
H17 H 0.9037 0.6259 0.9017 0.121 Uiso 1 1 calc R
C18 C 0.9227(5) 0.5095(9) 0.9412(5) 0.105(4) Uani 1 1 d .
H18 H 0.9251 0.5314 0.9771 0.125 Uiso 1 1 calc R
C19 C 0.9317(5) 0.4214(8) 0.9349(4) 0.086(3) Uani 1 1 d .
H19 H 0.9401 0.3851 0.9666 0.103 Uiso 1 1 calc R
C20 C 0.9289(4) 0.3840(6) 0.8833(4) 0.061(2) Uani 1 1 d .
C21 C 0.9388(3) 0.2891(5) 0.8773(3) 0.0516(19) Uani 1 1 d .
C22 C 0.9553(4) 0.1325(6) 0.8812(3) 0.058(2) Uani 1 1 d .
C23 C 0.9666(4) 0.0364(6) 0.8911(4) 0.064(2) Uani 1 1 d .
C24 C 0.9474(5) -0.0084(7) 0.9326(4) 0.087(3) Uani 1 1 d .
H24 H 0.9268 0.0231 0.9541 0.104 Uiso 1 1 calc R
C25 C 0.9578(6) -0.0969(9) 0.9429(5) 0.110(4) Uani 1 1 d .
H25 H 0.9455 -0.1242 0.9719 0.132 Uiso 1 1 calc R
C26 C 0.9859(7) -0.1448(8) 0.9109(6) 0.115(4) Uani 1 1 d .
H26 H 0.9917 -0.2055 0.9169 0.138 Uiso 1 1 calc R
C27 C 1.0058(7) -0.1037(8) 0.8696(6) 0.130(5) Uani 1 1 d .
H27 H 1.0263 -0.1365 0.8486 0.156 Uiso 1 1 calc R
C28 C 0.9957(5) -0.0127(7) 0.8586(5) 0.098(3) Uani 1 1 d .
H28 H 1.0083 0.0144 0.8299 0.117 Uiso 1 1 calc R
C29 C 1.1039(4) 0.2680(6) 0.9124(3) 0.065(2) Uani 1 1 d .
H29 H 1.0654 0.2443 0.8949 0.078 Uiso 1 1 calc R
C30 C 1.1159(5) 0.3019(7) 0.9672(4) 0.090(3) Uani 1 1 d .
H30 H 1.0861 0.3019 0.9865 0.108 Uiso 1 1 calc R
C31 C 1.1742(6) 0.3354(8) 0.9914(4) 0.107(4) Uani 1 1 d .
H31 H 1.1832 0.3581 1.0279 0.128 Uiso 1 1 calc R
C32 C 1.2190(5) 0.3369(8) 0.9642(5) 0.106(4) Uani 1 1 d .
H32 H 1.2576 0.3602 0.9817 0.127 Uiso 1 1 calc R
C33 C 1.2055(4) 0.3028(7) 0.9103(4) 0.090(3) Uani 1 1 d .
H33 H 1.2357 0.3025 0.8914 0.108 Uiso 1 1 calc R
C34 C 1.1482(4) 0.2691(5) 0.8838(3) 0.054(2) Uani 1 1 d .
C35 C 1.1350(3) 0.2283(5) 0.8269(3) 0.0454(18) Uani 1 1 d .
C36 C 1.1307(3) 0.1619(5) 0.7369(3) 0.0475(18) Uani 1 1 d .
C37 C 1.1364(4) 0.1198(6) 0.6844(3) 0.059(2) Uani 1 1 d .
C38 C 1.1941(4) 0.1026(7) 0.6791(4) 0.083(3) Uani 1 1 d .
H38 H 1.2285 0.1188 0.7081 0.100 Uiso 1 1 calc R
C39 C 1.2019(5) 0.0608(8) 0.6304(5) 0.110(4) Uani 1 1 d .
H39 H 1.2413 0.0500 0.6274 0.133 Uiso 1 1 calc R
C40 C 1.1523(6) 0.0361(9) 0.5880(5) 0.113(4) Uani 1 1 d .
H40 H 1.1570 0.0082 0.5558 0.136 Uiso 1 1 calc R
C41 C 1.0967(5) 0.0530(9) 0.5936(4) 0.112(4) Uani 1 1 d .
H41 H 1.0626 0.0351 0.5649 0.135 Uiso 1 1 calc R
C42 C 1.0872(5) 0.0959(7) 0.6402(4) 0.088(3) Uani 1 1 d .
H42 H 1.0474 0.1085 0.6415 0.105 Uiso 1 1 calc R
C43 C 0.9086(6) 0.3070(7) 0.5618(4) 0.103(4) Uani 1 1 d .
H43 H 0.9152 0.3197 0.5999 0.124 Uiso 1 1 calc R
C44 C 0.8964(7) 0.3765(8) 0.5229(4) 0.142(6) Uani 1 1 d .
H44 H 0.8943 0.4343 0.5354 0.171 Uiso 1 1 calc R
C45 C 0.8877(8) 0.3602(9) 0.4669(5) 0.149(6) Uani 1 1 d .
H45 H 0.8802 0.4063 0.4408 0.178 Uiso 1 1 calc R
C46 C 0.8903(8) 0.2756(9) 0.4505(4) 0.139(6) Uani 1 1 d .
H46 H 0.8839 0.2636 0.4123 0.167 Uiso 1 1 calc R
C47 C 0.9022(6) 0.2057(8) 0.4884(4) 0.105(4) Uani 1 1 d .
H47 H 0.9042 0.1481 0.4754 0.126 Uiso 1 1 calc R
C48 C 0.9111(4) 0.2209(6) 0.5454(3) 0.066(2) Uani 1 1 d .
C49 C 0.9219(4) 0.1468(5) 0.5866(3) 0.057(2) Uani 1 1 d .
C50 C 0.9313(4) 0.0168(5) 0.6428(3) 0.057(2) Uani 1 1 d .
C51 C 0.9312(4) -0.0717(5) 0.6699(4) 0.062(2) Uani 1 1 d .
C52 C 0.9156(5) -0.0787(6) 0.7195(4) 0.084(3) Uani 1 1 d .
H52 H 0.9078 -0.0280 0.7378 0.101 Uiso 1 1 calc R
C53 C 0.9114(6) -0.1634(8) 0.7425(6) 0.115(4) Uani 1 1 d .
H53 H 0.8995 -0.1692 0.7755 0.138 Uiso 1 1 calc R
C54 C 0.9253(7) -0.2369(8) 0.7157(7) 0.125(5) Uani 1 1 d .
H54 H 0.9248 -0.2929 0.7315 0.149 Uiso 1 1 calc R
C55 C 0.9395(7) -0.2281(8) 0.6664(7) 0.133(5) Uani 1 1 d .
H55 H 0.9466 -0.2786 0.6476 0.159 Uiso 1 1 calc R
C56 C 0.9437(5) -0.1465(6) 0.6435(5) 0.098(4) Uani 1 1 d .
H56 H 0.9551 -0.1419 0.6102 0.118 Uiso 1 1 calc R
C57 C 0.8213(5) 0.1562(9) 0.7592(5) 0.115(4) Uani 1 1 d U
H57A H 0.8250 0.2025 0.7874 0.138 Uiso 1 1 calc R
H57B H 0.8404 0.1031 0.7785 0.138 Uiso 1 1 calc R
C58 C 0.7533(7) 0.1378(11) 0.7314(6) 0.165(6) Uani 1 1 d DU
H58A H 0.7424 0.0775 0.7383 0.198 Uiso 1 1 calc R
H58B H 0.7273 0.1788 0.7444 0.198 Uiso 1 1 calc R
C59 C 0.7489(5) 0.1520(11) 0.6711(5) 0.143(6) Uani 1 1 d D
H59A H 0.7312 0.1002 0.6493 0.171 Uiso 1 1 calc R
H59B H 0.7227 0.2025 0.6568 0.171 Uiso 1 1 calc R
C60 C 0.8112(5) 0.1683(10) 0.6658(4) 0.121(5) Uani 1 1 d .
H60A H 0.8247 0.1177 0.6480 0.145 Uiso 1 1 calc R
H60B H 0.8109 0.2201 0.6424 0.145 Uiso 1 1 calc R
C61 C 0.3571(11) 0.4049(16) 0.7025(9) 0.236(6) Uani 1 1 d U
H61A H 0.3290 0.4539 0.7011 0.283 Uiso 1 1 calc R
H61B H 0.3780 0.4144 0.6736 0.283 Uiso 1 1 calc R
C62 C 0.3991(10) 0.4020(15) 0.7545(8) 0.237(5) Uani 1 1 d DU
H62A H 0.4040 0.4602 0.7720 0.284 Uiso 1 1 calc R
H62B H 0.4387 0.3823 0.7513 0.284 Uiso 1 1 calc R
C63 C 0.3738(10) 0.3370(15) 0.7888(8) 0.237(5) Uani 1 1 d DU
H63A H 0.4055 0.2983 0.8112 0.284 Uiso 1 1 calc R
H63B H 0.3531 0.3667 0.8131 0.284 Uiso 1 1 calc R
C64 C 0.3326(11) 0.2915(15) 0.7446(9) 0.237(6) Uani 1 1 d U
H64A H 0.3468 0.2309 0.7439 0.284 Uiso 1 1 calc R
H64B H 0.2928 0.2894 0.7520 0.284 Uiso 1 1 calc R
C70 C 0.2510(11) 0.097(2) 0.4091(12) 0.217(12) Uani 1 1 d .
H70A H 0.2174 0.0620 0.3856 0.260 Uiso 1 1 calc R
H70B H 0.2890 0.0651 0.4121 0.260 Uiso 1 1 calc R
C71 C 0.2530(13) 0.181(2) 0.3839(10) 0.228(14) Uani 1 1 d D
H71A H 0.2144 0.1951 0.3560 0.274 Uiso 1 1 calc R
H71B H 0.2862 0.1850 0.3664 0.274 Uiso 1 1 calc R
C72 C 0.2640(11) 0.2416(14) 0.4348(11) 0.209(10) Uani 1 1 d D
H72A H 0.3046 0.2680 0.4427 0.251 Uiso 1 1 calc R
H72B H 0.2339 0.2890 0.4274 0.251 Uiso 1 1 calc R
C73 C 0.1173(10) 0.2920(19) 0.4967(10) 0.287(15) Uani 1 1 d D
H73A H 0.1131 0.2293 0.4875 0.345 Uiso 1 1 calc R
H73B H 0.1352 0.3206 0.4698 0.345 Uiso 1 1 calc R
C74 C 0.0548(8) 0.330(2) 0.4906(9) 0.336(16) Uani 1 1 d DU
H74A H 0.0236 0.2846 0.4827 0.403 Uiso 1 1 calc R
H74B H 0.0445 0.3745 0.4607 0.403 Uiso 1 1 calc R
C75 C 0.0620(9) 0.3723(19) 0.5482(11) 0.309(16) Uani 1 1 d DU
H75A H 0.0668 0.4361 0.5471 0.371 Uiso 1 1 calc R
H75B H 0.0276 0.3583 0.5628 0.371 Uiso 1 1 calc R
C76 C 0.1206(11) 0.3272(17) 0.5819(8) 0.254(12) Uani 1 1 d D
H76A H 0.1436 0.3678 0.6106 0.304 Uiso 1 1 calc R
H76B H 0.1101 0.2757 0.6009 0.304 Uiso 1 1 calc R
C77 C 0.2561(11) 0.4903(16) 0.5495(11) 0.244(12) Uani 1 1 d .
H77A H 0.2148 0.4783 0.5259 0.293 Uiso 1 1 calc R
H77B H 0.2535 0.4979 0.5878 0.293 Uiso 1 1 calc R
C78 C 0.2747(12) 0.5695(9) 0.5322(12) 0.249(12) Uani 1 1 d D
H78A H 0.2727 0.6171 0.5581 0.299 Uiso 1 1 calc R
H78B H 0.2501 0.5852 0.4945 0.299 Uiso 1 1 calc R
C79 C 0.3394(13) 0.5493(13) 0.5334(11) 0.252(13) Uani 1 1 d D
H79A H 0.3494 0.5744 0.5008 0.302 Uiso 1 1 calc R
H79B H 0.3680 0.5717 0.5676 0.302 Uiso 1 1 calc R
C80 C 0.3401(10) 0.4542(17) 0.5319(10) 0.228(11) Uani 1 1 d .
H80A H 0.3378 0.4350 0.4937 0.274 Uiso 1 1 calc R
H80B H 0.3788 0.4332 0.5566 0.274 Uiso 1 1 calc R
K1 K 0.2708(2) 0.2601(3) 0.58737(15) 0.1713(16) Uani 1 1 d .
N1 N 1.0749(3) 0.1808(4) 0.7425(2) 0.0416(14) Uani 1 1 d .
N2 N 1.0797(3) 0.2201(3) 0.7915(2) 0.0468(15) Uani 1 1 d .
N3 N 0.9839(3) 0.3702(4) 0.7091(2) 0.0477(15) Uani 1 1 d .
N4 N 0.9237(3) 0.3638(4) 0.7046(2) 0.0534(17) Uani 1 1 d .
N5 N 0.9394(3) 0.1654(4) 0.6414(2) 0.0477(15) Uani 1 1 d .
N6 N 0.9437(3) 0.0919(4) 0.6737(2) 0.0469(15) Uani 1 1 d .
N7 N 0.9489(2) 0.2561(4) 0.8305(2) 0.0445(15) Uani 1 1 d .
N8 N 0.9590(3) 0.1667(4) 0.8318(2) 0.0472(15) Uani 1 1 d .
O1 O 0.8524(2) 0.1823(4) 0.7207(2) 0.0628(15) Uani 1 1 d U
O2 O 0.2916(7) 0.4151(7) 0.5485(5) 0.171(4) Uani 1 1 d D
O3 O 0.2594(5) 0.1924(8) 0.4807(5) 0.146(4) Uani 1 1 d .
O4 O 0.1557(5) 0.3019(10) 0.5494(7) 0.205(6) Uani 1 1 d D
O5 O 0.3258(5) 0.3287(9) 0.6927(5) 0.173(4) Uani 1 1 d .
O6 O 0.3616(7) 0.1451(9) 0.6187(6) 0.230(7) Uani 1 1 d D
C65 C 0.3830(11) 0.0928(18) 0.6625(10) 0.314(8) Uani 1 1 d DU
H65A H 0.3486 0.0615 0.6696 0.377 Uiso 1 1 calc R
H65B H 0.4008 0.1298 0.6952 0.377 Uiso 1 1 calc R
C66 C 0.4295(11) 0.0265(15) 0.6582(8) 0.312(8) Uani 1 1 d DU
H66A H 0.4208 -0.0317 0.6709 0.375 Uiso 1 1 calc R
H66B H 0.4708 0.0445 0.6790 0.375 Uiso 1 1 calc R
C67 C 0.4198(11) 0.0296(15) 0.5952(8) 0.314(8) Uani 1 1 d DU
H67A H 0.4577 0.0245 0.5846 0.377 Uiso 1 1 calc R
H67B H 0.3900 -0.0136 0.5749 0.377 Uiso 1 1 calc R
C68 C 0.3955(12) 0.120(2) 0.5904(10) 0.312(9) Uani 1 1 d U
H68A H 0.4305 0.1601 0.5988 0.375 Uiso 1 1 calc R
H68B H 0.3733 0.1295 0.5510 0.375 Uiso 1 1 calc R
C69 C 0.2425(10) 0.1081(14) 0.4634(10) 0.198(9) Uani 1 1 d .
H69A H 0.1998 0.0984 0.4620 0.238 Uiso 1 1 calc R
H69B H 0.2675 0.0658 0.4897 0.238 Uiso 1 1 calc R
P1 P 0.93828(14) 0.52060(16) 0.66808(11) 0.0832(8) Uani 1 1 d .
P2 P 1.19093(10) 0.18885(16) 0.79615(9) 0.0614(6) Uani 1 1 d .
P3 P 0.93989(12) 0.20756(18) 0.92850(9) 0.0709(7) Uani 1 1 d .
P4 P 0.91176(13) 0.03537(17) 0.57002(10) 0.0747(7) Uani 1 1 d .
Sm1 Sm 0.967560(17) 0.21906(2) 0.739425(15) 0.04021(14) Uani 1 1 d .

loop_
_atom_site_aniso_label
_atom_site_aniso_U_11
_atom_site_aniso_U_22
_atom_site_aniso_U_33
_atom_site_aniso_U_23
_atom_site_aniso_U_13
_atom_site_aniso_U_12
C1 0.087(8) 0.062(7) 0.170(12) 0.035(7) 0.039(8) -0.015(6)
C2 0.075(8) 0.114(11) 0.236(17) 0.057(11) 0.036(10) -0.027(7)
C3 0.105(10) 0.110(11) 0.141(12) 0.002(9) 0.044(9) -0.058(8)
C4 0.133(11) 0.078(8) 0.079(8) 0.014(6) 0.024(8) -0.046(8)
C5 0.111(9) 0.067(7) 0.076(7) 0.011(5) 0.015(6) -0.024(6)
C6 0.097(7) 0.032(5) 0.059(5) 0.003(4) 0.022(5) -0.016(5)
C7 0.075(6) 0.037(5) 0.047(5) 0.001(3) 0.007(4) -0.005(4)
C8 0.076(6) 0.060(6) 0.047(5) -0.002(4) 0.005(5) 0.018(5)
C9 0.081(8) 0.067(7) 0.093(8) 0.002(6) 0.007(6) 0.030(6)
C10 0.056(7) 0.095(10) 0.259(19) 0.017(11) 0.022(10) 0.025(7)
C11 0.118(12) 0.127(12) 0.196(16) 0.016(11) 0.047(11) 0.041(9)
C12 0.140(7) 0.145(7) 0.145(7) -0.006(5) 0.033(5) 0.010(5)
C13 0.135(12) 0.27(2) 0.097(10) 0.066(11) 0.030(9) 0.140(13)
C14 0.121(11) 0.211(16) 0.096(9) 0.057(9) 0.032(8) 0.105(11)
C15 0.107(8) 0.081(8) 0.063(6) -0.006(5) 0.019(6) 0.021(6)
C16 0.128(10) 0.076(8) 0.104(9) 0.006(7) 0.024(8) 0.028(7)
C17 0.085(8) 0.104(10) 0.108(9) -0.044(8) 0.020(7) 0.017(7)
C18 0.119(10) 0.115(11) 0.077(8) -0.026(7) 0.023(7) 0.039(8)
C19 0.099(8) 0.101(9) 0.060(6) -0.011(6) 0.025(6) 0.019(7)
C20 0.049(5) 0.081(7) 0.052(5) -0.010(5) 0.013(4) 0.006(4)
C21 0.040(4) 0.067(6) 0.047(4) 0.001(4) 0.012(4) 0.012(4)
C22 0.050(5) 0.061(6) 0.058(5) 0.005(4) 0.008(4) -0.007(4)
C23 0.072(6) 0.063(6) 0.056(5) 0.007(4) 0.014(5) -0.004(5)
C24 0.089(7) 0.076(7) 0.090(7) 0.032(6) 0.016(6) -0.019(6)
C25 0.122(11) 0.103(11) 0.094(9) 0.047(8) 0.012(8) -0.014(8)
C26 0.146(12) 0.070(8) 0.110(10) 0.033(8) 0.005(9) -0.002(8)
C27 0.185(14) 0.086(9) 0.126(11) 0.025(8) 0.055(10) 0.038(9)
C28 0.135(10) 0.069(7) 0.088(8) 0.016(6) 0.031(7) 0.020(7)
C29 0.051(5) 0.080(7) 0.056(5) -0.022(5) 0.003(4) 0.007(4)
C30 0.079(7) 0.123(9) 0.067(6) -0.039(6) 0.019(6) 0.004(6)
C31 0.097(9) 0.137(11) 0.065(7) -0.049(7) -0.011(6) 0.007(8)
C32 0.063(7) 0.150(11) 0.092(8) -0.064(8) 0.000(6) -0.019(7)
C33 0.060(6) 0.131(10) 0.069(6) -0.034(6) 0.004(5) -0.004(6)
C34 0.056(5) 0.057(5) 0.045(4) -0.011(4) 0.008(4) 0.007(4)
C35 0.044(4) 0.052(5) 0.033(4) -0.005(3) 0.000(3) 0.003(4)
C36 0.053(5) 0.043(4) 0.045(4) -0.006(3) 0.012(4) 0.012(4)
C37 0.062(5) 0.064(6) 0.049(5) -0.014(4) 0.011(4) 0.007(4)
C38 0.062(6) 0.106(8) 0.080(7) -0.029(6) 0.018(6) -0.001(6)
C39 0.091(8) 0.150(12) 0.103(9) -0.051(8) 0.048(8) 0.010(8)
C40 0.109(10) 0.150(12) 0.092(9) -0.059(8) 0.047(8) -0.002(8)
C41 0.080(8) 0.178(13) 0.071(7) -0.060(8) 0.008(6) 0.001(8)
C42 0.071(7) 0.128(9) 0.061(6) -0.033(6) 0.013(5) 0.012(6)
C43 0.186(13) 0.074(7) 0.039(5) 0.010(5) 0.015(7) 0.028(7)
C44 0.257(18) 0.103(10) 0.055(7) 0.023(6) 0.025(9) 0.051(10)
C45 0.264(19) 0.105(11) 0.068(8) 0.033(7) 0.033(10) 0.043(12)
C46 0.252(18) 0.113(11) 0.043(6) 0.013(7) 0.025(8) 0.017(11)
C47 0.162(12) 0.096(8) 0.049(6) -0.009(6) 0.017(7) -0.005(8)
C48 0.082(6) 0.067(6) 0.047(5) -0.003(4) 0.014(5) -0.003(5)
C49 0.057(5) 0.061(5) 0.041(4) 0.000(4) -0.004(4) -0.001(4)
C50 0.055(5) 0.049(5) 0.059(5) -0.013(4) 0.003(4) -0.007(4)
C51 0.071(6) 0.036(5) 0.065(6) -0.008(4) -0.002(5) -0.013(4)
C52 0.105(8) 0.053(6) 0.095(8) 0.003(5) 0.028(7) -0.004(5)
C53 0.132(11) 0.073(8) 0.137(11) 0.014(8) 0.032(9) -0.011(8)
C54 0.168(14) 0.051(8) 0.136(12) 0.011(8) 0.012(11) -0.024(8)
C55 0.190(15) 0.051(8) 0.139(13) -0.016(8) 0.015(12) -0.017(8)
C56 0.140(10) 0.040(6) 0.104(8) -0.021(5) 0.015(7) -0.006(6)
C57 0.103(5) 0.134(6) 0.117(5) 0.014(4) 0.045(4) -0.019(4)
C58 0.154(7) 0.176(7) 0.165(7) 0.011(5) 0.044(5) -0.009(5)
C59 0.058(7) 0.255(17) 0.119(10) -0.067(11) 0.029(7) -0.065(9)
C60 0.067(7) 0.214(14) 0.082(8) -0.061(9) 0.020(6) -0.034(8)
C61 0.245(15) 0.250(15) 0.178(14) -0.007(12) 0.004(10) -0.082(11)
C62 0.249(15) 0.250(14) 0.178(14) -0.007(11) 0.005(10) -0.083(11)
C63 0.251(15) 0.255(15) 0.174(14) -0.002(11) 0.010(10) -0.085(11)
C64 0.250(15) 0.254(15) 0.177(14) 0.003(11) 0.011(10) -0.088(11)
C70 0.166(18) 0.29(4) 0.19(3) -0.11(2) 0.03(2) -0.01(2)
C71 0.19(2) 0.36(4) 0.14(2) 0.02(3) 0.048(16) 0.00(3)
C72 0.28(3) 0.174(19) 0.20(2) 0.020(19) 0.10(2) -0.063(18)
C73 0.20(3) 0.47(5) 0.16(2) -0.12(2) -0.006(18) 0.03(3)
C74 0.138(19) 0.53(5) 0.32(3) -0.08(3) 0.02(2) 0.04(3)
C75 0.309(17) 0.310(17) 0.308(17) -0.005(5) 0.087(7) 0.002(5)
C76 0.34(4) 0.27(3) 0.170(19) 0.026(19) 0.10(2) 0.07(3)
C77 0.26(3) 0.121(17) 0.39(3) 0.05(2) 0.16(2) 0.044(19)
C78 0.23(3) 0.109(17) 0.41(4) -0.02(2) 0.10(3) 0.000(17)
C79 0.26(3) 0.20(3) 0.35(3) -0.09(2) 0.17(3) -0.12(2)
C80 0.19(2) 0.24(3) 0.26(3) -0.03(2) 0.077(19) -0.08(2)
K1 0.209(4) 0.142(3) 0.125(3) -0.006(2) -0.016(3) 0.053(3)
N1 0.052(4) 0.033(3) 0.038(3) -0.008(3) 0.011(3) -0.001(3)
N2 0.062(4) 0.029(3) 0.032(3) -0.004(2) -0.014(3) 0.007(3)
N3 0.045(4) 0.041(4) 0.051(4) 0.003(3) 0.002(3) 0.001(3)
N4 0.055(4) 0.045(4) 0.048(4) 0.003(3) -0.005(3) 0.016(3)
N5 0.057(4) 0.041(4) 0.042(3) -0.002(3) 0.009(3) -0.002(3)
N6 0.047(4) 0.042(4) 0.042(3) -0.005(3) -0.002(3) -0.001(3)
N7 0.032(3) 0.059(4) 0.042(3) 0.006(3) 0.008(3) 0.014(3)
N8 0.057(4) 0.037(4) 0.046(4) 0.014(3) 0.012(3) 0.000(3)
O1 0.062(4) 0.070(4) 0.054(3) -0.007(3) 0.011(3) -0.010(3)
O2 0.177(11) 0.138(10) 0.199(11) 0.013(8) 0.054(9) 0.010(9)
O3 0.171(10) 0.117(8) 0.142(9) -0.024(7) 0.031(8) -0.024(7)
O4 0.186(13) 0.251(15) 0.168(12) -0.066(11) 0.033(11) 0.026(10)
O5 0.182(11) 0.180(11) 0.129(8) -0.029(8) -0.004(8) -0.046(8)
O6 0.280(16) 0.266(15) 0.159(10) 0.077(10) 0.085(10) 0.168(13)
C65 0.295(16) 0.46(2) 0.223(12) 0.137(16) 0.134(13) 0.194(14)
C66 0.293(16) 0.46(2) 0.222(12) 0.136(16) 0.133(13) 0.198(13)
C67 0.293(16) 0.46(2) 0.227(12) 0.130(16) 0.131(13) 0.200(14)
C68 0.291(16) 0.46(3) 0.227(13) 0.127(16) 0.134(13) 0.204(14)
C69 0.23(2) 0.157(19) 0.19(2) -0.011(16) 0.022(18) -0.070(16)
P1 0.117(2) 0.0370(14) 0.0812(18) 0.0103(12) 0.0044(17) 0.0155(14)
P2 0.0491(13) 0.0763(16) 0.0563(13) -0.0140(11) 0.0109(11) 0.0098(11)
P3 0.0723(16) 0.098(2) 0.0459(13) 0.0113(13) 0.0233(12) 0.0105(14)
P4 0.0953(19) 0.0635(16) 0.0561(14) -0.0241(12) 0.0058(14) -0.0129(14)
Sm1 0.0460(2) 0.0313(2) 0.0402(2) -0.00119(16) 0.00687(17) 0.00060(17)

loop_
_atom_type_symbol
_atom_type_description
_atom_type_scat_dispersion_real
_atom_type_scat_dispersion_imag
_atom_type_scat_source
C C 0.0033 0.0016 'International Tables Vol C Tables 4.2.6.8 and 6.1.1.4'
H H 0.0000 0.0000 'International Tables Vol C Tables 4.2.6.8 and 6.1.1.4'
N N 0.0061 0.0033 'International Tables Vol C Tables 4.2.6.8 and 6.1.1.4'
O O 0.0106 0.0060 'International Tables Vol C Tables 4.2.6.8 and 6.1.1.4'
P P 0.1023 0.0942 'International Tables Vol C Tables 4.2.6.8 and 6.1.1.4'
Sm Sm -0.1638 3.4418 'International Tables Vol C Tables 4.2.6.8 and 6.1.1.4'
K K 0.2009 0.2494 'International Tables Vol C Tables 4.2.6.8 and 6.1.1.4'

loop_
_geom_angle_atom_site_label_1
_geom_angle_atom_site_label_2
_geom_angle_atom_site_label_3
_geom_angle
C6 C1 C2 121.9(10)
C6 C1 H1 119.0
C2 C1 H1 119.0
C1 C2 C3 119.5(12)
C1 C2 H2 120.2
C3 C2 H2 120.2
C4 C3 C2 119.8(12)
C4 C3 H3 120.1
C2 C3 H3 120.1
C3 C4 C5 120.5(10)
C3 C4 H4 119.7
C5 C4 H4 119.7
C4 C5 C6 121.1(11)
C4 C5 H5 119.4
C6 C5 H5 119.4
C1 C6 C5 117.1(10)
C1 C6 C7 121.3(8)
C5 C6 C7 121.5(9)
N3 C7 C6 120.5(7)
N3 C7 P1 113.3(6)
C6 C7 P1 126.2(6)
N4 C8 C9 121.5(9)
N4 C8 P1 112.6(7)
C9 C8 P1 125.8(7)
C14 C9 C10 112.6(12)
C14 C9 C8 124.7(12)
C10 C9 C8 122.4(9)
C9 C10 C11 126.8(13)
C9 C10 H10 116.6
C11 C10 H10 116.6
C12 C11 C10 114.5(15)
C12 C11 H11 122.7
C10 C11 H11 122.7
C13 C12 C11 120.5(16)
C13 C12 H12 119.7
C11 C12 H12 119.7
C12 C13 C14 120.0(14)
C12 C13 H13 120.0
C14 C13 H13 120.0
C9 C14 C13 125.0(14)
C9 C14 H14 117.5
C13 C14 H14 117.5
C20 C15 C16 120.7(10)
C20 C15 H15 119.6
C16 C15 H15 119.6
C17 C16 C15 120.8(11)
C17 C16 H16 119.6
C15 C16 H16 119.6
C18 C17 C16 117.5(11)
C18 C17 H17 121.3
C16 C17 H17 121.3
C17 C18 C19 121.8(11)
C17 C18 H18 119.1
C19 C18 H18 119.1
C18 C19 C20 122.6(10)
C18 C19 H19 118.7
C20 C19 H19 118.7
C19 C20 C15 116.6(9)
C19 C20 C21 121.8(9)
C15 C20 C21 121.7(8)
N7 C21 C20 121.4(7)
N7 C21 P3 112.9(6)
C20 C21 P3 125.7(6)
N8 C22 C23 118.3(7)
N8 C22 P3 115.7(6)
C23 C22 P3 126.0(6)
C28 C23 C24 117.6(10)
C28 C23 C22 121.0(8)
C24 C23 C22 121.5(9)
C25 C24 C23 122.5(12)
C25 C24 H24 118.7
C23 C24 H24 118.7
C26 C25 C24 119.8(12)
C26 C25 H25 120.1
C24 C25 H25 120.1
C25 C26 C27 119.9(12)
C25 C26 H26 120.1
C27 C26 H26 120.1
C26 C27 C28 121.0(13)
C26 C27 H27 119.5
C28 C27 H27 119.5
C23 C28 C27 119.2(11)
C23 C28 H28 120.4
C27 C28 H28 120.4
C34 C29 C30 121.1(8)
C34 C29 H29 119.4
C30 C29 H29 119.4
C31 C30 C29 116.9(9)
C31 C30 H30 121.5
C29 C30 H30 121.5
C32 C31 C30 123.2(9)
C32 C31 H31 118.4
C30 C31 H31 118.4
C31 C32 C33 118.2(9)
C31 C32 H32 120.9
C33 C32 H32 120.9
C32 C33 C34 121.4(9)
C32 C33 H33 119.3
C34 C33 H33 119.3
C29 C34 C33 119.2(8)
C29 C34 C35 119.7(7)
C33 C34 C35 121.0(8)
N2 C35 C34 124.7(7)
N2 C35 P2 110.5(5)
C34 C35 P2 124.8(5)
N1 C36 C37 119.7(7)
N1 C36 P2 113.9(5)
C37 C36 P2 126.4(6)
C42 C37 C38 117.3(8)
C42 C37 C36 123.9(8)
C38 C37 C36 118.8(8)
C37 C38 C39 121.0(9)
C37 C38 H38 119.5
C39 C38 H38 119.5
C40 C39 C38 120.3(10)
C40 C39 H39 119.9
C38 C39 H39 119.9
C41 C40 C39 118.3(10)
C41 C40 H40 120.9
C39 C40 H40 120.9
C40 C41 C42 123.1(10)
C40 C41 H41 118.4
C42 C41 H41 118.4
C37 C42 C41 120.0(9)
C37 C42 H42 120.0
C41 C42 H42 120.0
C48 C43 C44 122.0(9)
C48 C43 H43 119.0
C44 C43 H43 119.0
C45 C44 C43 120.4(12)
C45 C44 H44 119.8
C43 C44 H44 119.8
C46 C45 C44 118.0(11)
C46 C45 H45 121.0
C44 C45 H45 121.0
C45 C46 C47 122.5(11)
C45 C46 H46 118.8
C47 C46 H46 118.8
C48 C47 C46 120.3(10)
C48 C47 H47 119.9
C46 C47 H47 119.9
C43 C48 C47 116.8(9)
C43 C48 C49 121.9(8)
C47 C48 C49 121.2(9)
N5 C49 C48 118.8(7)
N5 C49 P4 115.3(6)
C48 C49 P4 125.9(6)
N6 C50 C51 121.5(7)
N6 C50 P4 113.5(6)
C51 C50 P4 124.9(6)
C52 C51 C56 119.9(9)
C52 C51 C50 120.2(8)
C56 C51 C50 119.8(9)
C51 C52 C53 119.6(10)
C51 C52 H52 120.2
C53 C52 H52 120.2
C54 C53 C52 119.1(12)
C54 C53 H53 120.4
C52 C53 H53 120.4
C55 C54 C53 119.9(12)
C55 C54 H54 120.0
C53 C54 H54 120.0
C54 C55 C56 121.5(13)
C54 C55 H55 119.2
C56 C55 H55 119.2
C55 C56 C51 119.8(12)
C55 C56 H56 120.1
C51 C56 H56 120.1
O1 C57 C58 112.7(10)
O1 C57 H57A 109.0
C58 C57 H57A 109.0
O1 C57 H57B 109.0
C58 C57 H57B 109.0
H57A C57 H57B 107.8
C59 C58 C57 101.6(11)
C59 C58 H58A 111.4
C57 C58 H58A 111.4
C59 C58 H58B 111.4
C57 C58 H58B 111.4
H58A C58 H58B 109.3
C60 C59 C58 108.4(10)
C60 C59 H59A 110.0
C58 C59 H59A 110.0
C60 C59 H59B 110.0
C58 C59 H59B 110.0
H59A C59 H59B 108.4
O1 C60 C59 109.3(8)
O1 C60 H60A 109.8
C59 C60 H60A 109.8
O1 C60 H60B 109.8
C59 C60 H60B 109.8
H60A C60 H60B 108.3
O5 C61 C62 110(2)
O5 C61 H61A 109.7
C62 C61 H61A 109.7
O5 C61 H61B 109.7
C62 C61 H61B 109.7
H61A C61 H61B 108.2
C61 C62 C63 105.7(19)
C61 C62 H62A 110.6
C63 C62 H62A 110.6
C61 C62 H62B 110.6
C63 C62 H62B 110.6
H62A C62 H62B 108.7
C64 C63 C62 99.1(18)
C64 C63 H63A 111.9
C62 C63 H63A 111.9
C64 C63 H63B 111.9
C62 C63 H63B 111.9
H63A C63 H63B 109.6
O5 C64 C63 113.8(18)
O5 C64 H64A 108.8
C63 C64 H64A 108.8
O5 C64 H64B 108.8
C63 C64 H64B 108.8
H64A C64 H64B 107.7
C69 C70 C71 109(2)
C69 C70 H70A 109.8
C71 C70 H70A 109.8
C69 C70 H70B 109.8
C71 C70 H70B 109.8
H70A C70 H70B 108.2
C70 C71 C72 101(2)
C70 C71 H71A 111.5
C72 C71 H71A 111.5
C70 C71 H71B 111.5
C72 C71 H71B 111.5
H71A C71 H71B 109.3
O3 C72 C71 108.9(18)
O3 C72 H72A 109.9
C71 C72 H72A 109.9
O3 C72 H72B 109.9
C71 C72 H72B 109.9
H72A C72 H72B 108.3
O4 C73 C74 112.9(13)
O4 C73 H73A 109.0
C74 C73 H73A 109.0
O4 C73 H73B 109.0
C74 C73 H73B 109.0
H73A C73 H73B 107.8
C73 C74 C75 102.5(10)
C73 C74 H74A 111.3
C75 C74 H74A 111.3
C73 C74 H74B 111.3
C75 C74 H74B 111.3
H74A C74 H74B 109.2
C76 C75 C74 100.0(12)
C76 C75 H75A 111.8
C74 C75 H75A 111.8
C76 C75 H75B 111.8
C74 C75 H75B 111.8
H75A C75 H75B 109.5
O4 C76 C75 112.2(13)
O4 C76 H76A 109.2
C75 C76 H76A 109.2
O4 C76 H76B 109.2
C75 C76 H76B 109.2
H76A C76 H76B 107.9
C78 C77 O2 118.2(19)
C78 C77 H77A 107.8
O2 C77 H77A 107.8
C78 C77 H77B 107.8
O2 C77 H77B 107.8
H77A C77 H77B 107.1
C77 C78 C79 101.7(13)
C77 C78 H78A 111.4
C79 C78 H78A 111.4
C77 C78 H78B 111.4
C79 C78 H78B 111.4
H78A C78 H78B 109.3
C80 C79 C78 102.8(13)
C80 C79 H79A 111.2
C78 C79 H79A 111.2
C80 C79 H79B 111.2
C78 C79 H79B 111.2
H79A C79 H79B 109.1
O2 C80 C79 113.3(19)
O2 C80 H80A 108.9
C79 C80 H80A 108.9
O2 C80 H80B 108.9
C79 C80 H80B 108.9
H80A C80 H80B 107.7
O4 K1 O2 85.2(5)
O4 K1 O6 153.0(5)
O2 K1 O6 119.2(5)
O4 K1 O5 113.2(5)
O2 K1 O5 85.9(4)
O6 K1 O5 81.9(4)
O4 K1 O3 86.0(4)
O2 K1 O3 87.7(4)
O6 K1 O3 83.9(4)
O5 K1 O3 159.1(4)
N2 N1 C36 110.5(6)
N2 N1 Sm1 75.6(4)
C36 N1 Sm1 172.7(5)
C35 N2 N1 117.8(6)
C35 N2 Sm1 168.5(5)
N1 N2 Sm1 73.7(4)
C7 N3 N4 113.8(6)
C7 N3 Sm1 172.0(6)
N4 N3 Sm1 73.9(4)
C8 N4 N3 113.6(7)
C8 N4 Sm1 171.6(6)
N3 N4 Sm1 74.4(4)
C49 N5 N6 112.2(6)
C49 N5 Sm1 172.8(5)
N6 N5 Sm1 74.6(3)
C50 N6 N5 112.6(6)
C50 N6 Sm1 173.8(5)
N5 N6 Sm1 73.5(3)
C21 N7 N8 114.5(6)
C21 N7 Sm1 171.2(5)
N8 N7 Sm1 74.2(3)
C22 N8 N7 110.4(6)
C22 N8 Sm1 176.0(6)
N7 N8 Sm1 73.6(3)
C57 O1 C60 106.4(8)
C57 O1 Sm1 128.4(6)
C60 O1 Sm1 124.2(5)
C77 O2 C80 99.6(14)
C77 O2 K1 123.7(13)
C80 O2 K1 135.8(15)
C69 O3 C72 109.0(14)
C69 O3 K1 125.8(14)
C72 O3 K1 124.9(13)
C76 O4 C73 106.0(11)
C76 O4 K1 124.2(12)
C73 O4 K1 129.2(11)
C61 O5 C64 105.6(16)
C61 O5 K1 124.9(13)
C64 O5 K1 129.3(13)
C68 O6 C65 97.9(13)
C68 O6 K1 126.4(14)
C65 O6 K1 135.6(11)
O6 C65 C66 117.0(14)
O6 C65 H65A 108.0
C66 C65 H65A 108.0
O6 C65 H65B 108.0
C66 C65 H65B 108.0
H65A C65 H65B 107.3
C65 C66 C67 98.7(11)
C65 C66 H66A 112.0
C67 C66 H66A 112.0
C65 C66 H66B 112.0
C67 C66 H66B 112.0
H66A C66 H66B 109.7
C68 C67 C66 93.2(13)
C68 C67 H67A 113.1
C66 C67 H67A 113.1
C68 C67 H67B 113.1
C66 C67 H67B 113.1
H67A C67 H67B 110.5
O6 C68 C67 121(2)
O6 C68 H68A 107.0
C67 C68 H68A 107.0
O6 C68 H68B 107.0
C67 C68 H68B 107.0
H68A C68 H68B 106.8
O3 C69 C70 107.9(19)
O3 C69 H69A 110.1
C70 C69 H69A 110.1
O3 C69 H69B 110.1
C70 C69 H69B 110.1
H69A C69 H69B 108.4
C7 P1 C8 86.7(4)
C36 P2 C35 87.1(3)
C22 P3 C21 86.4(4)
C49 P4 C50 86.3(4)
N4 Sm1 N5 88.9(2)
N4 Sm1 N3 31.69(19)
N5 Sm1 N3 91.5(2)
N4 Sm1 N7 87.8(2)
N5 Sm1 N7 155.20(19)
N3 Sm1 N7 98.4(2)
N4 Sm1 N8 118.6(2)
N5 Sm1 N8 137.4(2)
N3 Sm1 N8 129.4(2)
N7 Sm1 N8 32.17(19)
N4 Sm1 N6 117.94(19)
N5 Sm1 N6 31.87(18)
N3 Sm1 N6 122.98(19)
N7 Sm1 N6 135.4(2)
N8 Sm1 N6 107.3(2)
N4 Sm1 N1 121.0(2)
N5 Sm1 N1 86.30(18)
N3 Sm1 N1 89.72(19)
N7 Sm1 N1 116.27(17)
N8 Sm1 N1 103.15(19)
N6 Sm1 N1 82.66(18)
N4 Sm1 N2 115.3(2)
N5 Sm1 N2 116.87(19)
N3 Sm1 N2 86.15(18)
N7 Sm1 N2 86.60(18)
N8 Sm1 N2 81.97(19)
N6 Sm1 N2 110.16(18)
N1 Sm1 N2 30.72(17)
N4 Sm1 O1 80.7(2)
N5 Sm1 O1 77.43(18)
N3 Sm1 O1 112.05(19)
N7 Sm1 O1 77.79(18)
N8 Sm1 O1 76.08(18)
N6 Sm1 O1 72.00(18)
N1 Sm1 O1 152.84(18)
N2 Sm1 O1 157.37(19)

loop_
_geom_bond_atom_site_label_1
_geom_bond_atom_site_label_2
_geom_bond_distance
C1 C6 1.364(13)
C1 C2 1.372(14)
C1 H1 0.9300
C2 C3 1.374(15)
C2 H2 0.9300
C3 C4 1.341(15)
C3 H3 0.9300
C4 C5 1.372(14)
C4 H4 0.9300
C5 C6 1.387(11)
C5 H5 0.9300
C6 C7 1.474(12)
C7 N3 1.320(9)
C7 P1 1.754(8)
C8 N4 1.336(9)
C8 C9 1.444(13)
C8 P1 1.756(10)
C9 C14 1.357(13)
C9 C10 1.360(16)
C10 C11 1.416(16)
C10 H10 0.9300
C11 C12 1.383(18)
C11 H11 0.9300
C12 C13 1.349(19)
C12 H12 0.9300
C13 C14 1.360(17)
C13 H13 0.9300
C14 H14 0.9300
C15 C20 1.378(12)
C15 C16 1.392(13)
C15 H15 0.9300
C16 C17 1.390(13)
C16 H16 0.9300
C17 C18 1.346(14)
C17 H17 0.9300
C18 C19 1.359(14)
C18 H18 0.9300
C19 C20 1.376(11)
C19 H19 0.9300
C20 C21 1.462(11)
C21 N7 1.332(9)
C21 P3 1.757(8)
C22 N8 1.345(9)
C22 C23 1.480(11)
C22 P3 1.729(9)
C23 C28 1.385(12)
C23 C24 1.392(11)
C24 C25 1.366(14)
C24 H24 0.9300
C25 C26 1.354(16)
C25 H25 0.9300
C26 C27 1.371(15)
C26 H26 0.9300
C27 C28 1.405(14)
C27 H27 0.9300
C28 H28 0.9300
C29 C34 1.377(11)
C29 C30 1.397(11)
C29 H29 0.9300
C30 C31 1.384(14)
C30 H30 0.9300
C31 C32 1.364(14)
C31 H31 0.9300
C32 C33 1.376(12)
C32 H32 0.9300
C33 C34 1.378(11)
C33 H33 0.9300
C34 C35 1.483(9)
C35 N2 1.319(8)
C35 P2 1.755(7)
C36 N1 1.341(9)
C36 C37 1.478(10)
C36 P2 1.744(7)
C37 C42 1.371(11)
C37 C38 1.377(11)
C38 C39 1.410(12)
C38 H38 0.9300
C39 C40 1.355(14)
C39 H39 0.9300
C40 C41 1.331(14)
C40 H40 0.9300
C41 C42 1.386(12)
C41 H41 0.9300
C42 H42 0.9300
C43 C48 1.365(12)
C43 C44 1.393(13)
C43 H43 0.9300
C44 C45 1.361(14)
C44 H44 0.9300
C45 C46 1.345(15)
C45 H45 0.9300
C46 C47 1.383(14)
C46 H46 0.9300
C47 C48 1.383(11)
C47 H47 0.9300
C48 C49 1.482(11)
C49 N5 1.327(8)
C49 P4 1.729(8)
C50 N6 1.350(9)
C50 C51 1.492(11)
C50 P4 1.744(8)
C51 C52 1.367(12)
C51 C56 1.371(12)
C52 C53 1.411(13)
C52 H52 0.9300
C53 C54 1.372(16)
C53 H53 0.9300
C54 C55 1.347(17)
C54 H54 0.9300
C55 C56 1.367(15)
C55 H55 0.9300
C56 H56 0.9300
C57 O1 1.389(11)
C57 C58 1.527(16)
C57 H57A 0.9700
C57 H57B 0.9700
C58 C59 1.476(9)
C58 H58A 0.9700
C58 H58B 0.9700
C59 C60 1.475(12)
C59 H59A 0.9700
C59 H59B 0.9700
C60 O1 1.428(10)
C60 H60A 0.9700
C60 H60B 0.9700
C61 O5 1.337(19)
C61 C62 1.37(2)
C61 H61A 0.9700
C61 H61B 0.9700
C62 C63 1.508(9)
C62 H62A 0.9700
C62 H62B 0.9700
C63 C64 1.40(2)
C63 H63A 0.9700
C63 H63B 0.9700
C64 O5 1.365(19)
C64 H64A 0.9700
C64 H64B 0.9700
C70 C69 1.42(2)
C70 C71 1.43(3)
C70 H70A 0.9700
C70 H70B 0.9700
C71 C72 1.511(10)
C71 H71A 0.9700
C71 H71B 0.9700
C72 O3 1.380(19)
C72 H72A 0.9700
C72 H72B 0.9700
C73 O4 1.354(19)
C73 C74 1.498(10)
C73 H73A 0.9700
C73 H73B 0.9700
C74 C75 1.520(10)
C74 H74A 0.9700
C74 H74B 0.9700
C75 C76 1.517(10)
C75 H75A 0.9700
C75 H75B 0.9700
C76 O4 1.33(2)
C76 H76A 0.9700
C76 H76B 0.9700
C77 C78 1.37(2)
C77 O2 1.39(2)
C77 H77A 0.9700
C77 H77B 0.9700
C78 C79 1.49(3)
C78 H78A 0.9700
C78 H78B 0.9700
C79 C80 1.43(2)
C79 H79A 0.9700
C79 H79B 0.9700
C80 O2 1.40(2)
C80 H80A 0.9700
C80 H80B 0.9700
K1 O4 2.593(12)
K1 O2 2.619(11)
K1 O6 2.636(10)
K1 O5 2.747(11)
K1 O3 2.763(11)
N1 N2 1.322(7)
N1 Sm1 2.483(6)
N2 Sm1 2.506(6)
N3 N4 1.341(8)
N3 Sm1 2.458(6)
N4 Sm1 2.452(6)
N5 N6 1.352(8)
N5 Sm1 2.457(6)
N6 Sm1 2.470(6)
N7 N8 1.366(8)
N7 Sm1 2.461(6)
N8 Sm1 2.468(5)
O1 Sm1 2.581(5)
O3 C69 1.361(18)
O6 C68 1.23(2)
O6 C65 1.314(19)
C65 C66 1.477(9)
C65 H65A 0.9700
C65 H65B 0.9700
C66 C67 1.507(9)
C66 H66A 0.9700
C66 H66B 0.9700
C67 C68 1.47(3)
C67 H67A 0.9700
C67 H67B 0.9700
C68 H68A 0.9700
C68 H68B 0.9700
C69 H69A 0.9700
C69 H69B 0.9700

loop_
_geom_torsion_atom_site_label_1
_geom_torsion_atom_site_label_2
_geom_torsion_atom_site_label_3
_geom_torsion_atom_site_label_4
_geom_torsion
C6 C1 C2 C3 -2(2)
C1 C2 C3 C4 3(2)
C2 C3 C4 C5 -2(2)
C3 C4 C5 C6 -0.2(18)
C2 C1 C6 C5 -0.1(18)
C2 C1 C6 C7 -177.5(11)
C4 C5 C6 C1 1.1(15)
C4 C5 C6 C7 178.4(9)
C1 C6 C7 N3 -7.9(13)
C5 C6 C7 N3 174.9(8)
C1 C6 C7 P1 171.8(8)
C5 C6 C7 P1 -5.4(12)
N4 C8 C9 C14 -162.9(11)
P1 C8 C9 C14 20.5(16)
N4 C8 C9 C10 22.9(16)
P1 C8 C9 C10 -153.7(10)
C14 C9 C10 C11 2(2)
C8 C9 C10 C11 177.3(13)
C9 C10 C11 C12 4(2)
C10 C11 C12 C13 -8(2)
C11 C12 C13 C14 6(3)
C10 C9 C14 C13 -5(2)
C8 C9 C14 C13 -179.5(13)
C12 C13 C14 C9 1(3)
C20 C15 C16 C17 0.1(17)
C15 C16 C17 C18 0.5(18)
C16 C17 C18 C19 -0.6(19)
C17 C18 C19 C20 0.1(19)
C18 C19 C20 C15 0.4(15)
C18 C19 C20 C21 179.9(10)
C16 C15 C20 C19 -0.6(15)
C16 C15 C20 C21 179.9(9)
C19 C20 C21 N7 -165.7(8)
C15 C20 C21 N7 13.7(12)
C19 C20 C21 P3 13.5(12)
C15 C20 C21 P3 -167.0(7)
N8 C22 C23 C28 17.0(13)
P3 C22 C23 C28 -160.9(8)
N8 C22 C23 C24 -161.8(8)
P3 C22 C23 C24 20.3(12)
C28 C23 C24 C25 1.8(15)
C22 C23 C24 C25 -179.4(9)
C23 C24 C25 C26 -2.2(18)
C24 C25 C26 C27 2(2)
C25 C26 C27 C28 -2(2)
C24 C23 C28 C27 -1.5(16)
C22 C23 C28 C27 179.6(10)
C26 C27 C28 C23 2(2)
C34 C29 C30 C31 -0.7(15)
C29 C30 C31 C32 0.2(19)
C30 C31 C32 C33 0(2)
C31 C32 C33 C34 0.9(19)
C30 C29 C34 C33 1.2(14)
C30 C29 C34 C35 176.7(8)
C32 C33 C34 C29 -1.3(16)
C32 C33 C34 C35 -176.8(10)
C29 C34 C35 N2 26.9(12)
C33 C34 C35 N2 -157.6(8)
C29 C34 C35 P2 -156.2(7)
C33 C34 C35 P2 19.3(12)
N1 C36 C37 C42 -1.8(13)
P2 C36 C37 C42 176.5(8)
N1 C36 C37 C38 178.7(8)
P2 C36 C37 C38 -3.0(12)
C42 C37 C38 C39 -1.0(16)
C36 C37 C38 C39 178.6(10)
C37 C38 C39 C40 -0.5(19)
C38 C39 C40 C41 0(2)
C39 C40 C41 C42 1(2)
C38 C37 C42 C41 2.5(16)
C36 C37 C42 C41 -177.0(10)
C40 C41 C42 C37 -3(2)
C48 C43 C44 C45 -1(2)
C43 C44 C45 C46 1(3)
C44 C45 C46 C47 -1(3)
C45 C46 C47 C48 1(2)
C44 C43 C48 C47 1.3(18)
C44 C43 C48 C49 -177.9(11)
C46 C47 C48 C43 -1.1(18)
C46 C47 C48 C49 178.0(12)
C43 C48 C49 N5 -11.1(14)
C47 C48 C49 N5 169.8(9)
C43 C48 C49 P4 167.0(9)
C47 C48 C49 P4 -12.2(13)
N6 C50 C51 C52 30.2(12)
P4 C50 C51 C52 -146.1(8)
N6 C50 C51 C56 -153.1(9)
P4 C50 C51 C56 30.6(12)
C56 C51 C52 C53 -1.2(15)
C50 C51 C52 C53 175.5(9)
C51 C52 C53 C54 2.3(17)
C52 C53 C54 C55 -3(2)
C53 C54 C55 C56 3(2)
C54 C55 C56 C51 -2(2)
C52 C51 C56 C55 1.2(16)
C50 C51 C56 C55 -175.5(10)
O1 C57 C58 C59 2.6(17)
C57 C58 C59 C60 5.2(17)
C58 C59 C60 O1 -11.4(17)
O5 C61 C62 C63 -26(3)
C61 C62 C63 C64 20(3)
C62 C63 C64 O5 -8(3)
C69 C70 C71 C72 16(3)
C70 C71 C72 O3 -8(3)
O4 C73 C74 C75 4(4)
C73 C74 C75 C76 -16(3)
C74 C75 C76 O4 26(3)
O2 C77 C78 C79 -15(4)
C77 C78 C79 C80 20(3)
C78 C79 C80 O2 -20(3)
C37 C36 N1 N2 -178.3(7)
P2 C36 N1 N2 3.2(8)
C37 C36 N1 Sm1 -33(4)
P2 C36 N1 Sm1 149(3)
C34 C35 N2 N1 -178.9(7)
P2 C35 N2 N1 3.8(8)
C34 C35 N2 Sm1 0(3)
P2 C35 N2 Sm1 -178(2)
C36 N1 N2 C35 -4.6(9)
Sm1 N1 N2 C35 179.7(6)
C36 N1 N2 Sm1 175.7(5)
C6 C7 N3 N4 179.0(6)
P1 C7 N3 N4 -0.7(8)
C6 C7 N3 Sm1 -15(4)
P1 C7 N3 Sm1 165(3)
C9 C8 N4 N3 -177.1(7)
P1 C8 N4 N3 -0.1(8)
C9 C8 N4 Sm1 20(4)
P1 C8 N4 Sm1 -163(3)
C7 N3 N4 C8 0.5(9)
Sm1 N3 N4 C8 -177.4(6)
C7 N3 N4 Sm1 177.9(6)
C48 C49 N5 N6 176.0(7)
P4 C49 N5 N6 -2.3(8)
C48 C49 N5 Sm1 16(5)
P4 C49 N5 Sm1 -162(4)
C51 C50 N6 N5 -177.9(7)
P4 C50 N6 N5 -1.2(8)
C51 C50 N6 Sm1 -1(5)
P4 C50 N6 Sm1 175(4)
C49 N5 N6 C50 2.2(9)
Sm1 N5 N6 C50 179.6(6)
C49 N5 N6 Sm1 -177.4(6)
C20 C21 N7 N8 178.3(6)
P3 C21 N7 N8 -1.0(8)
C20 C21 N7 Sm1 5(4)
P3 C21 N7 Sm1 -174(3)
C23 C22 N8 N7 -178.5(6)
P3 C22 N8 N7 -0.3(8)
C23 C22 N8 Sm1 -1(8)
P3 C22 N8 Sm1 177(100)
C21 N7 N8 C22 0.9(8)
Sm1 N7 N8 C22 179.8(6)
C21 N7 N8 Sm1 -178.9(6)
C58 C57 O1 C60 -9.6(14)
C58 C57 O1 Sm1 -178.3(8)
C59 C60 O1 C57 12.8(14)
C59 C60 O1 Sm1 -177.9(8)
C78 C77 O2 C80 4(3)
C78 C77 O2 K1 174.6(19)
C79 C80 O2 C77 11(3)
C79 C80 O2 K1 -158.2(17)
O4 K1 O2 C77 35.6(17)
O6 K1 O2 C77 -156.6(16)
O5 K1 O2 C77 -78.2(17)
O3 K1 O2 C77 121.7(17)
O4 K1 O2 C80 -157.5(18)
O6 K1 O2 C80 10.3(18)
O5 K1 O2 C80 88.7(17)
O3 K1 O2 C80 -71.4(17)
C71 C72 O3 C69 -4(3)
C71 C72 O3 K1 -178.1(14)
O4 K1 O3 C69 -89.2(15)
O2 K1 O3 C69 -174.6(15)
O6 K1 O3 C69 65.7(15)
O5 K1 O3 C69 113.2(18)
O4 K1 O3 C72 83.9(16)
O2 K1 O3 C72 -1.5(15)
O6 K1 O3 C72 -121.2(16)
O5 K1 O3 C72 -73.7(19)
C75 C76 O4 C73 -24(3)
C75 C76 O4 K1 163.5(18)
C74 C73 O4 C76 12(3)
C74 C73 O4 K1 -176.0(19)
O2 K1 O4 C76 -104.8(19)
O6 K1 O4 C76 99(2)
O5 K1 O4 C76 -21(2)
O3 K1 O4 C76 167.2(19)
O2 K1 O4 C73 85(2)
O6 K1 O4 C73 -71(3)
O5 K1 O4 C73 169(2)
O3 K1 O4 C73 -3(2)
C62 C61 O5 C64 21(3)
C62 C61 O5 K1 -153.9(16)
C63 C64 O5 C61 -7(3)
C63 C64 O5 K1 167.5(16)
O4 K1 O5 C61 -94.6(17)
O2 K1 O5 C61 -11.6(17)
O6 K1 O5 C61 108.7(17)
O3 K1 O5 C61 61(2)
O4 K1 O5 C64 92.2(18)
O2 K1 O5 C64 175.2(18)
O6 K1 O5 C64 -64.5(18)
O3 K1 O5 C64 -112(2)
O4 K1 O6 C68 100(3)
O2 K1 O6 C68 -52(3)
O5 K1 O6 C68 -133(3)
O3 K1 O6 C68 32(3)
O4 K1 O6 C65 -74(3)
O2 K1 O6 C65 134(2)
O5 K1 O6 C65 53(3)
O3 K1 O6 C65 -142(3)
C68 O6 C65 C66 -5(4)
K1 O6 C65 C66 169.6(18)
O6 C65 C66 C67 -16(4)
C65 C66 C67 C68 25(3)
C65 O6 C68 C67 29(4)
K1 O6 C68 C67 -146.5(19)
C66 C67 C68 O6 -38(4)
C72 O3 C69 C70 14(3)
K1 O3 C69 C70 -171.6(14)
C71 C70 C69 O3 -20(3)
N3 C7 P1 C8 0.6(6)
C6 C7 P1 C8 -179.2(7)
N4 C8 P1 C7 -0.3(6)
C9 C8 P1 C7 176.6(8)
N1 C36 P2 C35 -1.0(6)
C37 C36 P2 C35 -179.4(7)
N2 C35 P2 C36 -1.5(6)
C34 C35 P2 C36 -178.8(7)
N8 C22 P3 C21 -0.2(6)
C23 C22 P3 C21 177.8(7)
N7 C21 P3 C22 0.7(6)
C20 C21 P3 C22 -178.6(7)
N5 C49 P4 C50 1.3(7)
C48 C49 P4 C50 -176.8(8)
N6 C50 P4 C49 -0.1(6)
C51 C50 P4 C49 176.5(8)
C8 N4 Sm1 N5 69(4)
N3 N4 Sm1 N5 -94.6(4)
C8 N4 Sm1 N3 163(4)
C8 N4 Sm1 N7 -87(4)
N3 N4 Sm1 N7 109.9(4)
C8 N4 Sm1 N8 -77(4)
N3 N4 Sm1 N8 119.5(4)
C8 N4 Sm1 N6 55(4)
N3 N4 Sm1 N6 -108.3(4)
C8 N4 Sm1 N1 154(4)
N3 N4 Sm1 N1 -9.6(4)
C8 N4 Sm1 N2 -172(4)
N3 N4 Sm1 N2 24.8(4)
C8 N4 Sm1 O1 -9(4)
N3 N4 Sm1 O1 -172.1(4)
C49 N5 Sm1 N4 4(4)
N6 N5 Sm1 N4 -156.7(4)
C49 N5 Sm1 N3 -28(4)
N6 N5 Sm1 N3 171.7(4)
C49 N5 Sm1 N7 86(4)
N6 N5 Sm1 N7 -74.5(6)
C49 N5 Sm1 N8 137(4)
N6 N5 Sm1 N8 -23.4(5)
C49 N5 Sm1 N6 161(4)
C49 N5 Sm1 N1 -117(4)
N6 N5 Sm1 N1 82.0(4)
C49 N5 Sm1 N2 -114(4)
N6 N5 Sm1 N2 85.2(4)
C49 N5 Sm1 O1 85(4)
N6 N5 Sm1 O1 -76.1(4)
C7 N3 Sm1 N4 -166(4)
C7 N3 Sm1 N5 -81(4)
N4 N3 Sm1 N5 85.5(4)
C7 N3 Sm1 N7 122(4)
N4 N3 Sm1 N7 -71.7(4)
C7 N3 Sm1 N8 112(4)
N4 N3 Sm1 N8 -81.4(4)
C7 N3 Sm1 N6 -76(4)
N4 N3 Sm1 N6 90.7(4)
C7 N3 Sm1 N1 5(4)
N4 N3 Sm1 N1 171.8(4)
C7 N3 Sm1 N2 36(4)
N4 N3 Sm1 N2 -157.7(4)
C7 N3 Sm1 O1 -158(4)
N4 N3 Sm1 O1 8.4(4)
C21 N7 Sm1 N4 -22(3)
N8 N7 Sm1 N4 164.1(4)
C21 N7 Sm1 N5 -105(3)
N8 N7 Sm1 N5 81.7(6)
C21 N7 Sm1 N3 8(3)
N8 N7 Sm1 N3 -165.9(3)
C21 N7 Sm1 N8 174(3)
C21 N7 Sm1 N6 -151(3)
N8 N7 Sm1 N6 35.3(4)
C21 N7 Sm1 N1 101(3)
N8 N7 Sm1 N1 -72.1(4)
C21 N7 Sm1 N2 93(3)
N8 N7 Sm1 N2 -80.3(4)
C21 N7 Sm1 O1 -103(3)
N8 N7 Sm1 O1 83.2(4)
C22 N8 Sm1 N4 164(7)
N7 N8 Sm1 N4 -18.1(4)
C22 N8 Sm1 N5 40(8)
N7 N8 Sm1 N5 -142.2(3)
C22 N8 Sm1 N3 -159(7)
N7 N8 Sm1 N3 18.2(4)
C22 N8 Sm1 N7 -177(100)
C22 N8 Sm1 N6 28(8)
N7 N8 Sm1 N6 -154.9(3)
C22 N8 Sm1 N1 -59(7)
N7 N8 Sm1 N1 118.8(3)
C22 N8 Sm1 N2 -81(7)
N7 N8 Sm1 N2 96.4(4)
C22 N8 Sm1 O1 93(7)
N7 N8 Sm1 O1 -89.1(3)
C50 N6 Sm1 N4 -150(5)
N5 N6 Sm1 N4 26.5(4)
C50 N6 Sm1 N5 -177(100)
C50 N6 Sm1 N3 173(5)
N5 N6 Sm1 N3 -9.9(4)
C50 N6 Sm1 N7 -32(5)
N5 N6 Sm1 N7 144.9(3)
C50 N6 Sm1 N8 -13(5)
N5 N6 Sm1 N8 163.6(4)
C50 N6 Sm1 N1 89(5)
N5 N6 Sm1 N1 -94.8(4)
C50 N6 Sm1 N2 75(5)
N5 N6 Sm1 N2 -108.7(4)
C50 N6 Sm1 O1 -81(5)
N5 N6 Sm1 O1 95.1(4)
N2 N1 Sm1 N4 88.0(4)
C36 N1 Sm1 N4 -59(4)
N2 N1 Sm1 N5 174.4(4)
C36 N1 Sm1 N5 27(4)
N2 N1 Sm1 N3 82.9(4)
C36 N1 Sm1 N3 -64(4)
N2 N1 Sm1 N7 -16.3(4)
C36 N1 Sm1 N7 -163(4)
N2 N1 Sm1 N8 -47.6(4)
C36 N1 Sm1 N8 165(4)
N2 N1 Sm1 N6 -153.8(4)
C36 N1 Sm1 N6 59(4)
C36 N1 Sm1 N2 -147(4)
N2 N1 Sm1 O1 -132.7(4)
C36 N1 Sm1 O1 80(4)
C35 N2 Sm1 N4 73(3)
N1 N2 Sm1 N4 -108.7(4)
C35 N2 Sm1 N5 175(2)
N1 N2 Sm1 N5 -6.2(4)
C35 N2 Sm1 N3 85(2)
N1 N2 Sm1 N3 -96.0(4)
C35 N2 Sm1 N7 -13(2)
N1 N2 Sm1 N7 165.4(4)
C35 N2 Sm1 N8 -45(2)
N1 N2 Sm1 N8 133.4(4)
C35 N2 Sm1 N6 -151(2)
N1 N2 Sm1 N6 27.9(4)
C35 N2 Sm1 N1 -179(3)
C35 N2 Sm1 O1 -59(3)
N1 N2 Sm1 O1 119.3(5)
C57 O1 Sm1 N4 -117.5(8)
C60 O1 Sm1 N4 75.6(8)
C57 O1 Sm1 N5 151.5(8)
C60 O1 Sm1 N5 -15.3(8)
C57 O1 Sm1 N3 -122.0(8)
C60 O1 Sm1 N3 71.1(8)
C57 O1 Sm1 N7 -27.8(8)
C60 O1 Sm1 N7 165.3(8)
C57 O1 Sm1 N8 5.2(8)
C60 O1 Sm1 N8 -161.7(8)
C57 O1 Sm1 N6 118.9(8)
C60 O1 Sm1 N6 -47.9(8)
C57 O1 Sm1 N1 96.9(9)
C60 O1 Sm1 N1 -69.9(9)
C57 O1 Sm1 N2 19.6(10)
C60 O1 Sm1 N2 -147.3(8)
